data_7234009
loop_
_publ_author_name
'N. Venkatramaiah'
'Deisy M. G. C. Rocha'
'P. Srikanth'
'Filipe A. Almeida Paz'
'Joao P. C. Tome'

_publ_section_title
;
 Synthesis and photophysical characterization of dimethylamine-derived
 Zn(ii)phthalocyanines: exploring their potential as selective
 chemosensors for trinitrophenol
;
_journal_name_full 'Journal of Materials Chemistry C'
_journal_page_first 1056
_journal_page_last 1067
_journal_paper_doi 10.1039/C4TC02253J
_journal_volume 3
_journal_year 2015
_chemical_formula_moiety 'C10 H8 F N3'
_chemical_formula_sum 'C10 H8 F N3'
_chemical_formula_weight 189.19
_space_group_crystal_system triclinic
_space_group_IT_number 2
_space_group_name_Hall '-P 1'
_space_group_name_H-M_alt 'P -1'
_atom_sites_solution_hydrogens geom
_cell_angle_alpha 108.015(10)
_cell_angle_beta 103.788(10)
_cell_angle_gamma 92.762(10)
_cell_formula_units_Z 2
_cell_length_a 6.4282(18)
_cell_length_b 8.584(2)
_cell_length_c 8.968(3)
_cell_measurement_reflns_used 3458
_cell_measurement_temperature 150(2)
_cell_measurement_theta_max 24.85
_cell_measurement_theta_min 2.48
_cell_volume 453.0(2)
_computing_cell_refinement 'SAINT V8.27B (Bruker AXS Inc., 2012)'
_computing_data_collection 'APEX2 2012.4 (Bruker AXS Inc., 2012)'
_computing_data_reduction 'SAINT V8.27B (Bruker AXS Inc., 2012)'
_computing_molecular_graphics 'DIAMOND (Brandenburg, 2009)'
_computing_publication_material 'SHELXTL (Sheldrick, 2014)'
_computing_structure_refinement 'SHELXL-2014/6 (Sheldrick, 2014)'
_computing_structure_solution 'SHELXS (Sheldrick, 2014)'
_diffrn_ambient_temperature 150(2)
_diffrn_measured_fraction_theta_full 0.985
_diffrn_measured_fraction_theta_max 0.984
_diffrn_measurement_device_type 'Bruker X8 Kappa CCD APEX II'
_diffrn_measurement_method '\w / \f scans'
_diffrn_radiation_monochromator graphite
_diffrn_radiation_source 'fine-focus sealed tube'
_diffrn_radiation_type MoK\a
_diffrn_radiation_wavelength 0.71073
_diffrn_reflns_av_R_equivalents 0.0774
_diffrn_reflns_av_unetI/netI 0.0748
_diffrn_reflns_Laue_measured_fraction_full 0.985
_diffrn_reflns_Laue_measured_fraction_max 0.984
_diffrn_reflns_limit_h_max 7
_diffrn_reflns_limit_h_min -6
_diffrn_reflns_limit_k_max 10
_diffrn_reflns_limit_k_min -10
_diffrn_reflns_limit_l_max 10
_diffrn_reflns_limit_l_min -10
_diffrn_reflns_number 13052
_diffrn_reflns_point_group_measured_fraction_full 0.985
_diffrn_reflns_point_group_measured_fraction_max 0.984
_diffrn_reflns_theta_full 25.242
_diffrn_reflns_theta_max 25.342
_diffrn_reflns_theta_min 3.554
_diffrn_standards_interval_count .
_diffrn_standards_interval_time .
_diffrn_standards_number 0
_exptl_absorpt_coefficient_mu 0.102
_exptl_absorpt_correction_type multi-scan
_exptl_absorpt_process_details
;
 SADABS V2012/1 (Bruker AXS Inc.)
;
_exptl_crystal_colour Yellow
_exptl_crystal_density_diffrn 1.387
_exptl_crystal_description Block
_exptl_crystal_F_000 196
_exptl_crystal_size_max 0.200
_exptl_crystal_size_mid 0.120
_exptl_crystal_size_min 0.080
_exptl_transmission_factor_max 0.2544
_exptl_transmission_factor_min 0.2161
_refine_diff_density_max 0.182
_refine_diff_density_min -0.208
_refine_diff_density_rms 0.050
_refine_ls_extinction_coef .
_refine_ls_extinction_method none
_refine_ls_goodness_of_fit_ref 1.025
_refine_ls_hydrogen_treatment constr
_refine_ls_matrix_type full
_refine_ls_number_parameters 129
_refine_ls_number_reflns 1636
_refine_ls_number_restraints 0
_refine_ls_restrained_S_all 1.025
_refine_ls_R_factor_all 0.1285
_refine_ls_R_factor_gt 0.0553
_refine_ls_shift/su_max 0.000
_refine_ls_shift/su_mean 0.000
_refine_ls_structure_factor_coef Fsqd
_refine_ls_weighting_details 'w=1/[\s^2^(Fo^2^)+(0.0341P)^2^+0.3185P] where P=(Fo^2^+2Fc^2^)/3'
_refine_ls_weighting_scheme calc
_refine_ls_wR_factor_gt 0.0998
_refine_ls_wR_factor_ref 0.1244
_reflns_Friedel_coverage 0.000
_reflns_Friedel_fraction_full .
_reflns_Friedel_fraction_max .
_reflns_number_gt 891
_reflns_number_total 1636
_reflns_threshold_expression 'I > 2\s(I)'
_cod_data_source_file 1000001.cif
_cod_data_source_block PCOD1000001
_cod_depositor_comments
;
The following automatic conversions were performed:

data item '_exptl_absorpt_correction_type' value 'Multi-scan' was
changed to 'multi-scan' in accordance with the built-in table derived
from the CIF Core dictionary named 'cif_core.dic' version 2.4.5 last
updated on 2014-11-21.

data item '_space_group_crystal_system' value 'Triclinic' was changed
to 'triclinic' in accordance with the built-in table derived from the
CIF Core dictionary named 'cif_core.dic' version 2.4.5 last updated
on 2014-11-21.

Automatic conversion script
Id: cif_fix_values 6909 2019-04-08 15:41:33Z antanas 
;
_cod_database_code 7234009
_shelx_space_group_comment
;
The symmetry employed for this shelxl refinement is uniquely defined
by the following loop, which should always be used as a source of
symmetry information in preference to the above space-group names.
They are only intended as comments.
;
_shelx_estimated_absorpt_t_min 0.980
_shelx_estimated_absorpt_t_max 0.992
_shelxl_version_number 2014/6

loop_
_space_group_symop_operation_xyz
'x, y, z'
'-x, -y, -z'

loop_
_atom_site_label
_atom_site_type_symbol
_atom_site_fract_x
_atom_site_fract_y
_atom_site_fract_z
_atom_site_U_iso_or_equiv
_atom_site_adp_type
_atom_site_occupancy
_atom_site_site_symmetry_order
_atom_site_calc_flag
_atom_site_refinement_flags_posn
_atom_site_refinement_flags_adp
_atom_site_refinement_flags_occupancy
_atom_site_disorder_assembly
_atom_site_disorder_group
F1 F 0.1710(3) 0.8931(2) 0.5089(2) 0.0409(5) Uani 1 1 d . . . . .
N1 N 0.6007(4) 0.9347(3) 0.7078(3) 0.0334(7) Uani 1 1 d . . . . .
N2 N 0.8364(5) 0.3605(3) 0.2499(3) 0.0441(8) Uani 1 1 d . . . . .
N3 N 0.2327(5) 0.3343(3) -0.0305(3) 0.0436(7) Uani 1 1 d . . . . .
C1 C 0.4628(5) 1.0363(4) 0.7956(4) 0.0407(9) Uani 1 1 d . . . . .
H1A H 0.3998 1.1086 0.7361 0.061 Uiso 1 1 calc R U . . .
H1B H 0.5494 1.1037 0.9046 0.061 Uiso 1 1 calc R U . . .
H1C H 0.3467 0.9644 0.8048 0.061 Uiso 1 1 calc R U . . .
C2 C 0.8288(5) 0.9559(4) 0.7940(4) 0.0410(9) Uani 1 1 d . . . . .
H2A H 0.8562 0.8674 0.8409 0.061 Uiso 1 1 calc R U . . .
H2B H 0.8663 1.0632 0.8811 0.061 Uiso 1 1 calc R U . . .
H2C H 0.9171 0.9513 0.7178 0.061 Uiso 1 1 calc R U . . .
C3 C 0.5239(5) 0.8115(3) 0.5625(3) 0.0275(7) Uani 1 1 d . . . . .
C4 C 0.3131(5) 0.7883(4) 0.4609(4) 0.0289(7) Uani 1 1 d . . . . .
C5 C 0.2374(5) 0.6692(3) 0.3127(3) 0.0302(8) Uani 1 1 d . . . . .
H5 H 0.0931 0.6618 0.2503 0.036 Uiso 1 1 calc R U . . .
C6 C 0.3737(5) 0.5580(3) 0.2528(3) 0.0279(8) Uani 1 1 d . . . . .
C7 C 0.5834(5) 0.5731(3) 0.3494(3) 0.0268(7) Uani 1 1 d . . . . .
C8 C 0.6588(5) 0.6965(3) 0.5008(3) 0.0293(8) Uani 1 1 d . . . . .
H8 H 0.8028 0.7035 0.5634 0.035 Uiso 1 1 calc R U . . .
C9 C 0.2963(5) 0.4335(4) 0.0959(4) 0.0326(8) Uani 1 1 d . . . . .
C10 C 0.7259(5) 0.4561(4) 0.2934(4) 0.0310(8) Uani 1 1 d . . . . .

loop_
_atom_site_aniso_label
_atom_site_aniso_U_11
_atom_site_aniso_U_22
_atom_site_aniso_U_33
_atom_site_aniso_U_23
_atom_site_aniso_U_13
_atom_site_aniso_U_12
F1 0.0328(12) 0.0415(12) 0.0435(11) 0.0069(9) 0.0089(9) 0.0124(9)
N1 0.0305(17) 0.0294(15) 0.0337(15) 0.0035(12) 0.0055(12) 0.0028(12)
N2 0.0424(19) 0.0350(17) 0.0580(19) 0.0150(15) 0.0185(16) 0.0112(15)
N3 0.0372(19) 0.0414(17) 0.0429(17) 0.0053(15) 0.0046(14) 0.0055(13)
C1 0.041(2) 0.039(2) 0.0379(19) 0.0058(16) 0.0118(17) 0.0035(17)
C2 0.039(2) 0.0325(19) 0.0397(19) 0.0048(15) -0.0018(16) 0.0029(16)
C3 0.0264(19) 0.0263(17) 0.0314(18) 0.0115(15) 0.0084(15) 0.0016(15)
C4 0.0258(19) 0.0277(17) 0.0386(18) 0.0147(15) 0.0128(15) 0.0090(15)
C5 0.0253(19) 0.0320(19) 0.0316(17) 0.0125(15) 0.0029(14) -0.0022(15)
C6 0.027(2) 0.0221(17) 0.0338(18) 0.0085(14) 0.0085(15) 0.0004(15)
C7 0.031(2) 0.0221(17) 0.0307(17) 0.0098(14) 0.0129(15) 0.0061(15)
C8 0.0247(19) 0.0278(17) 0.0366(18) 0.0138(15) 0.0064(15) 0.0038(15)
C9 0.028(2) 0.0309(19) 0.040(2) 0.0146(16) 0.0069(15) 0.0045(15)
C10 0.029(2) 0.0280(18) 0.0338(18) 0.0118(15) 0.0030(15) -0.0038(16)

loop_
_atom_type_symbol
_atom_type_description
_atom_type_scat_dispersion_real
_atom_type_scat_dispersion_imag
_atom_type_scat_source
C C 0.0033 0.0016 'International Tables Vol C Tables 4.2.6.8 and 6.1.1.4'
H H 0.0000 0.0000 'International Tables Vol C Tables 4.2.6.8 and 6.1.1.4'
N N 0.0061 0.0033 'International Tables Vol C Tables 4.2.6.8 and 6.1.1.4'
F F 0.0171 0.0103 'International Tables Vol C Tables 4.2.6.8 and 6.1.1.4'

loop_
_geom_angle_atom_site_label_1
_geom_angle_atom_site_label_2
_geom_angle_atom_site_label_3
_geom_angle
_geom_angle_site_symmetry_1
_geom_angle_site_symmetry_3
C3 N1 C2 119.3(3) . .
C3 N1 C1 123.8(3) . .
C2 N1 C1 116.4(2) . .
N1 C1 H1A 109.5 . .
N1 C1 H1B 109.5 . .
H1A C1 H1B 109.5 . .
N1 C1 H1C 109.5 . .
H1A C1 H1C 109.5 . .
H1B C1 H1C 109.5 . .
N1 C2 H2A 109.5 . .
N1 C2 H2B 109.5 . .
H2A C2 H2B 109.5 . .
N1 C2 H2C 109.5 . .
H2A C2 H2C 109.5 . .
H2B C2 H2C 109.5 . .
N1 C3 C4 124.6(3) . .
N1 C3 C8 120.7(3) . .
C4 C3 C8 114.7(3) . .
C5 C4 F1 115.7(3) . .
C5 C4 C3 125.0(3) . .
F1 C4 C3 119.3(3) . .
C4 C5 C6 119.5(3) . .
C4 C5 H5 120.2 . .
C6 C5 H5 120.2 . .
C7 C6 C5 118.1(3) . .
C7 C6 C9 122.0(3) . .
C5 C6 C9 119.9(3) . .
C6 C7 C8 121.7(3) . .
C6 C7 C10 119.4(3) . .
C8 C7 C10 119.0(3) . .
C7 C8 C3 121.1(3) . .
C7 C8 H8 119.5 . .
C3 C8 H8 119.5 . .
N3 C9 C6 179.4(4) . .
N2 C10 C7 178.4(3) . .

loop_
_geom_bond_atom_site_label_1
_geom_bond_atom_site_label_2
_geom_bond_distance
_geom_bond_site_symmetry_2
F1 C4 1.362(3) .
N1 C3 1.360(4) .
N1 C2 1.458(4) .
N1 C1 1.466(4) .
N2 C10 1.149(4) .
N3 C9 1.152(4) .
C1 H1A 0.9800 .
C1 H1B 0.9800 .
C1 H1C 0.9800 .
C2 H2A 0.9800 .
C2 H2B 0.9800 .
C2 H2C 0.9800 .
C3 C4 1.407(4) .
C3 C8 1.416(4) .
C4 C5 1.361(4) .
C5 C6 1.398(4) .
C5 H5 0.9500 .
C6 C7 1.394(4) .
C6 C9 1.433(4) .
C7 C8 1.395(4) .
C7 C10 1.448(4) .
C8 H8 0.9500 .

loop_
_geom_hbond_atom_site_label_D
_geom_hbond_atom_site_label_H
_geom_hbond_atom_site_label_A
_geom_hbond_distance_DH
_geom_hbond_distance_HA
_geom_hbond_distance_DA
_geom_hbond_angle_DHA
_geom_hbond_site_symmetry_A
C5 H5 N3 0.95 2.52 3.440(4) 163.0 2_565

loop_
_geom_torsion_atom_site_label_1
_geom_torsion_atom_site_label_2
_geom_torsion_atom_site_label_3
_geom_torsion_atom_site_label_4
_geom_torsion
_geom_torsion_site_symmetry_1
_geom_torsion_site_symmetry_2
_geom_torsion_site_symmetry_3
_geom_torsion_site_symmetry_4
C2 N1 C3 C4 -173.7(3) . . . .
C1 N1 C3 C4 14.6(4) . . . .
C2 N1 C3 C8 4.9(4) . . . .
C1 N1 C3 C8 -166.8(3) . . . .
N1 C3 C4 C5 177.4(3) . . . .
C8 C3 C4 C5 -1.3(4) . . . .
N1 C3 C4 F1 -1.0(4) . . . .
C8 C3 C4 F1 -179.6(2) . . . .
F1 C4 C5 C6 179.0(2) . . . .
C3 C4 C5 C6 0.6(4) . . . .
C4 C5 C6 C7 0.5(4) . . . .
C4 C5 C6 C9 -179.2(3) . . . .
C5 C6 C7 C8 -0.9(4) . . . .
C9 C6 C7 C8 178.8(3) . . . .
C5 C6 C7 C10 177.8(3) . . . .
C9 C6 C7 C10 -2.5(4) . . . .
C6 C7 C8 C3 0.1(4) . . . .
C10 C7 C8 C3 -178.5(2) . . . .
N1 C3 C8 C7 -177.8(3) . . . .
C4 C3 C8 C7 0.9(4) . . . .
